data_1575024
loop_
_publ_author_name
'Ankudinov, Nikita M.'
'Alexeev, Nikita V.'
'Podyacheva, Evgeniya S.'
'Chusov, Denis A.'
'Lyssenko, Konstantin A.'
'Perekalin, Dmitry S.'

_publ_section_title
;
 Catalytic insertion of nitrenes into B--H bonds
;
_journal_issue 15
_journal_name_full 'Chemical Science'
_journal_page_first 6298
_journal_page_last 6306
_journal_paper_doi 10.1039/D5SC00723B
_journal_volume 16
_journal_year 2025
_chemical_formula_moiety 'C12 H18 B N3 O2 S'
_chemical_formula_sum 'C12 H18 B N3 O2 S'
_chemical_formula_weight 279.16
_space_group_crystal_system monoclinic
_space_group_IT_number 14
_space_group_name_Hall '-P 2yn'
_space_group_name_H-M_alt 'P 1 21/n 1'
_atom_sites_solution_hydrogens mixed
_audit_creation_method SHELXL-2018/3
_audit_update_record
;
2025-01-12 deposited with the CCDC.	2025-03-03 downloaded from the CCDC.
;
_cell_angle_alpha 90
_cell_angle_beta 116.185(2)
_cell_angle_gamma 90
_cell_formula_units_Z 4
_cell_length_a 10.0323(4)
_cell_length_b 14.0039(5)
_cell_length_c 10.9141(4)
_cell_measurement_reflns_used 3125
_cell_measurement_temperature 100(2)
_cell_measurement_theta_max 30.14
_cell_measurement_theta_min 2.52
_cell_volume 1375.98(9)
_computing_cell_refinement 'SAINT (Bruker, 2019)'
_computing_data_collection 'APEX3 (Bruker, 2019)'
_computing_data_reduction 'SAINT (Bruker, 2019)'
_computing_molecular_graphics 'Mercury (Macrae <i>et al.</i>, 2020)'
_computing_structure_refinement 'SHELXL-2018/3 (Sheldrick, 2018)'
_computing_structure_solution 'SHELXT 2018/2 (Sheldrick, 2018)'
_diffrn_ambient_temperature 100(2)
_diffrn_detector 'Photon III detector'
_diffrn_measured_fraction_theta_full 1.000
_diffrn_measured_fraction_theta_max 0.996
_diffrn_measurement_device 'three-circle diffractometer'
_diffrn_measurement_device_type 'Bruker D8 Quest with Photon III detector'
_diffrn_measurement_method '\f and \w scans'
_diffrn_radiation_monochromator 'mirror optics'
_diffrn_radiation_probe x-ray
_diffrn_radiation_type MoK\a
_diffrn_radiation_wavelength 0.71073
_diffrn_reflns_av_R_equivalents 0.0471
_diffrn_reflns_av_unetI/netI 0.0474
_diffrn_reflns_Laue_measured_fraction_full 1.000
_diffrn_reflns_Laue_measured_fraction_max 0.996
_diffrn_reflns_limit_h_max 13
_diffrn_reflns_limit_h_min -13
_diffrn_reflns_limit_k_max 17
_diffrn_reflns_limit_k_min -19
_diffrn_reflns_limit_l_max 14
_diffrn_reflns_limit_l_min -14
_diffrn_reflns_number 12514
_diffrn_reflns_point_group_measured_fraction_full 1.000
_diffrn_reflns_point_group_measured_fraction_max 0.996
_diffrn_reflns_theta_full 25.242
_diffrn_reflns_theta_max 29.000
_diffrn_reflns_theta_min 2.300
_diffrn_source 'microfocus sealed X-ray tube'
_diffrn_source_current 1.4
_diffrn_source_power 0.07
_diffrn_source_type 'Incoatec I\ms'
_diffrn_source_voltage 50.0
_exptl_absorpt_coefficient_mu 0.236
_exptl_absorpt_correction_T_max 0.9219
_exptl_absorpt_correction_T_min 0.8739
_exptl_absorpt_correction_type multi-scan
_exptl_absorpt_process_details
;
 SADABS 2016/2: Krause, L., Herbst-Irmer, R., Sheldrick G.M. & Stalke D.,
 J. Appl. Cryst. 48 (2015) 3-10
;
_exptl_crystal_colour colorless
_exptl_crystal_density_diffrn 1.348
_exptl_crystal_description block
_exptl_crystal_F_000 592
_exptl_crystal_size_max 0.320
_exptl_crystal_size_mid 0.210
_exptl_crystal_size_min 0.180
_refine_diff_density_max 0.397
_refine_diff_density_min -0.541
_refine_diff_density_rms 0.071
_refine_ls_extinction_method none
_refine_ls_goodness_of_fit_ref 1.071
_refine_ls_hydrogen_treatment mixed
_refine_ls_matrix_type full
_refine_ls_number_parameters 187
_refine_ls_number_reflns 3648
_refine_ls_number_restraints 0
_refine_ls_restrained_S_all 1.071
_refine_ls_R_factor_all 0.0513
_refine_ls_R_factor_gt 0.0435
_refine_ls_shift/su_max 0.004
_refine_ls_shift/su_mean 0.000
_refine_ls_structure_factor_coef Fsqd
_refine_ls_weighting_details 'w=1/[\s^2^(Fo^2^)+(0.0567P)^2^+0.5198P] where P=(Fo^2^+2Fc^2^)/3'
_refine_ls_weighting_scheme calc
_refine_ls_wR_factor_gt 0.1141
_refine_ls_wR_factor_ref 0.1204
_reflns_Friedel_coverage 0.000
_reflns_number_gt 3108
_reflns_number_total 3648
_reflns_threshold_expression 'I > 2\s(I)'
_cod_data_source_file d5sc00723b2.cif
_cod_data_source_block a_a
_cod_original_sg_symbol_H-M 'P 21/n'
_cod_database_code 1575024
_shelx_shelxl_version_number 2018/3
_shelx_space_group_comment
;
The symmetry employed for this shelxl refinement is uniquely defined
by the following loop, which should always be used as a source of
symmetry information in preference to the above space-group names.
They are only intended as comments.
;
_shelx_estimated_absorpt_t_min 0.928
_shelx_estimated_absorpt_t_max 0.959

loop_
_space_group_symop_operation_xyz
'x, y, z'
'-x+1/2, y+1/2, -z+1/2'
'-x, -y, -z'
'x-1/2, -y-1/2, z-1/2'

loop_
_atom_site_label
_atom_site_type_symbol
_atom_site_fract_x
_atom_site_fract_y
_atom_site_fract_z
_atom_site_U_iso_or_equiv
_atom_site_adp_type
_atom_site_occupancy
_atom_site_site_symmetry_order
_atom_site_calc_flag
_atom_site_refinement_flags_posn
_atom_site_refinement_flags_adp
_atom_site_refinement_flags_occupancy
_atom_site_disorder_assembly
_atom_site_disorder_group
O1 O 0.65170(13) 0.49888(7) 0.94159(11) 0.0190(2) Uani 1 1 d . . . . .
O2 O 0.55943(13) 0.43225(8) 0.70818(11) 0.0204(2) Uani 1 1 d . . . . .
N1 N 0.25898(14) 0.27394(9) 0.66969(14) 0.0199(3) Uani 1 1 d . . . . .
N2 N 0.19415(14) 0.33715(10) 0.47322(14) 0.0199(3) Uani 1 1 d . . . . .
N3 N 0.38393(15) 0.47587(10) 0.80150(14) 0.0183(3) Uani 1 1 d . . . . .
B1 B 0.2349(2) 0.46180(13) 0.67174(19) 0.0198(3) Uani 1 1 d . . . . .
S1 S 0.53902(4) 0.49681(2) 0.80127(4) 0.01515(12) Uani 1 1 d . . . . .
C2 C 0.23046(16) 0.35860(11) 0.60453(16) 0.0182(3) Uani 1 1 d . . . . .
C4 C 0.20019(18) 0.23963(12) 0.45689(19) 0.0253(4) Uani 1 1 d . . . . .
H4A H 0.179524 0.206874 0.374213 0.030 Uiso 1 1 calc R U . . .
C5 C 0.24088(18) 0.20004(12) 0.58036(19) 0.0246(4) Uani 1 1 d . . . . .
H5A H 0.254532 0.133937 0.601907 0.029 Uiso 1 1 calc R U . . .
C6 C 0.1539(2) 0.40610(13) 0.36207(18) 0.0276(4) Uani 1 1 d . . . . .
H6A H 0.232061 0.454510 0.386899 0.041 Uiso 1 1 calc R U . . .
H6B H 0.059894 0.436997 0.345826 0.041 Uiso 1 1 calc R U . . .
H6C H 0.142731 0.373047 0.278935 0.041 Uiso 1 1 calc R U . . .
C7 C 0.29970(19) 0.26084(12) 0.81457(17) 0.0245(3) Uani 1 1 d . . . . .
H7A H 0.239945 0.303558 0.841594 0.037 Uiso 1 1 calc R U . . .
H7B H 0.405252 0.275698 0.868281 0.037 Uiso 1 1 calc R U . . .
H7C H 0.281250 0.194457 0.831093 0.037 Uiso 1 1 calc R U . . .
C8 C 0.53408(16) 0.61268(10) 0.73532(15) 0.0159(3) Uani 1 1 d . . . . .
C9 C 0.58564(18) 0.68932(11) 0.82503(17) 0.0205(3) Uani 1 1 d . . . . .
H9A H 0.624074 0.679122 0.920617 0.025 Uiso 1 1 calc R U . . .
C10 C 0.58074(18) 0.78074(11) 0.77444(17) 0.0215(3) Uani 1 1 d . . . . .
H10A H 0.616868 0.832923 0.836053 0.026 Uiso 1 1 calc R U . . .
C11 C 0.52367(17) 0.79710(11) 0.63473(17) 0.0190(3) Uani 1 1 d . . . . .
C12 C 0.47366(17) 0.71922(11) 0.54658(16) 0.0187(3) Uani 1 1 d . . . . .
H12A H 0.435436 0.729299 0.450978 0.022 Uiso 1 1 calc R U . . .
C13 C 0.47858(17) 0.62730(11) 0.59560(16) 0.0177(3) Uani 1 1 d . . . . .
H13A H 0.444336 0.574875 0.534239 0.021 Uiso 1 1 calc R U . . .
C14 C 0.5161(2) 0.89654(11) 0.58032(19) 0.0249(3) Uani 1 1 d . . . . .
H14A H 0.501738 0.893367 0.485573 0.037 Uiso 1 1 calc R U . . .
H14B H 0.608963 0.930272 0.636001 0.037 Uiso 1 1 calc R U . . .
H14C H 0.432762 0.930825 0.583901 0.037 Uiso 1 1 calc R U . . .
H1BB H 0.215(2) 0.5215(15) 0.597(2) 0.033(6) Uiso 1 1 d . . . . .
H1BA H 0.145(2) 0.4631(15) 0.705(2) 0.032(5) Uiso 1 1 d . . . . .
H3N H 0.382(3) 0.4891(15) 0.873(2) 0.033(6) Uiso 1 1 d . . . . .

loop_
_atom_site_aniso_label
_atom_site_aniso_U_11
_atom_site_aniso_U_22
_atom_site_aniso_U_33
_atom_site_aniso_U_23
_atom_site_aniso_U_13
_atom_site_aniso_U_12
O1 0.0201(6) 0.0195(5) 0.0157(6) 0.0029(4) 0.0065(5) 0.0020(4)
O2 0.0289(6) 0.0161(5) 0.0201(6) -0.0009(4) 0.0142(5) 0.0039(4)
N1 0.0200(6) 0.0160(6) 0.0257(7) -0.0024(5) 0.0120(5) -0.0033(5)
N2 0.0179(6) 0.0223(6) 0.0199(7) -0.0050(5) 0.0087(5) -0.0021(5)
N3 0.0220(6) 0.0191(6) 0.0162(6) -0.0034(5) 0.0107(5) -0.0036(5)
B1 0.0206(8) 0.0174(8) 0.0210(9) -0.0020(7) 0.0089(7) 0.0008(6)
S1 0.0189(2) 0.01310(18) 0.0144(2) 0.00048(12) 0.00819(15) 0.00137(12)
C2 0.0164(7) 0.0192(7) 0.0195(7) -0.0021(6) 0.0083(6) -0.0018(5)
C4 0.0200(7) 0.0248(8) 0.0333(9) -0.0135(7) 0.0137(7) -0.0047(6)
C5 0.0217(8) 0.0168(7) 0.0368(10) -0.0073(7) 0.0144(7) -0.0048(6)
C6 0.0282(9) 0.0348(9) 0.0187(8) 0.0003(7) 0.0094(7) 0.0023(7)
C7 0.0244(8) 0.0249(8) 0.0253(8) 0.0046(7) 0.0120(7) -0.0027(6)
C8 0.0171(7) 0.0146(6) 0.0168(7) 0.0011(5) 0.0082(6) 0.0011(5)
C9 0.0228(7) 0.0193(7) 0.0168(7) -0.0009(6) 0.0065(6) 0.0002(6)
C10 0.0224(7) 0.0161(7) 0.0235(8) -0.0024(6) 0.0078(6) -0.0014(6)
C11 0.0174(7) 0.0168(7) 0.0245(8) 0.0027(6) 0.0110(6) 0.0005(5)
C12 0.0203(7) 0.0207(7) 0.0171(7) 0.0035(6) 0.0099(6) 0.0012(6)
C13 0.0195(7) 0.0180(7) 0.0163(7) -0.0016(6) 0.0086(6) 0.0007(6)
C14 0.0281(8) 0.0168(7) 0.0325(9) 0.0046(6) 0.0159(7) 0.0014(6)

loop_
_atom_type_symbol
_atom_type_description
_atom_type_scat_dispersion_real
_atom_type_scat_dispersion_imag
_atom_type_scat_source
C C 0.0033 0.0016 'International Tables Vol C Tables 4.2.6.8 and 6.1.1.4'
H H 0.0000 0.0000 'International Tables Vol C Tables 4.2.6.8 and 6.1.1.4'
B B 0.0013 0.0007 'International Tables Vol C Tables 4.2.6.8 and 6.1.1.4'
N N 0.0061 0.0033 'International Tables Vol C Tables 4.2.6.8 and 6.1.1.4'
O O 0.0106 0.0060 'International Tables Vol C Tables 4.2.6.8 and 6.1.1.4'
S S 0.1246 0.1234 'International Tables Vol C Tables 4.2.6.8 and 6.1.1.4'

loop_
_geom_angle_atom_site_label_1
_geom_angle_atom_site_label_2
_geom_angle_atom_site_label_3
_geom_angle
_geom_angle_site_symmetry_1
_geom_angle_site_symmetry_3
_geom_angle_publ_flag
C2 N1 C5 110.90(14) . . ?
C2 N1 C7 125.13(14) . . ?
C5 N1 C7 123.95(14) . . ?
C2 N2 C4 110.53(14) . . ?
C2 N2 C6 125.56(14) . . ?
C4 N2 C6 123.90(15) . . ?
B1 N3 S1 124.97(11) . . ?
B1 N3 H3N 119.1(17) . . ?
S1 N3 H3N 113.5(17) . . ?
N3 B1 C2 110.53(13) . . ?
N3 B1 H1BB 111.0(12) . . ?
C2 B1 H1BB 112.0(11) . . ?
N3 B1 H1BA 107.1(11) . . ?
C2 B1 H1BA 107.4(11) . . ?
H1BB B1 H1BA 108.7(15) . . ?
O2 S1 O1 118.09(7) . . ?
O2 S1 N3 109.28(7) . . ?
O1 S1 N3 108.12(7) . . ?
O2 S1 C8 106.04(7) . . ?
O1 S1 C8 106.32(7) . . ?
N3 S1 C8 108.64(7) . . ?
N1 C2 N2 105.07(13) . . ?
N1 C2 B1 126.30(14) . . ?
N2 C2 B1 128.60(14) . . ?
C5 C4 N2 106.84(15) . . ?
C5 C4 H4A 126.6 . . ?
N2 C4 H4A 126.6 . . ?
C4 C5 N1 106.66(14) . . ?
C4 C5 H5A 126.7 . . ?
N1 C5 H5A 126.7 . . ?
N2 C6 H6A 109.5 . . ?
N2 C6 H6B 109.5 . . ?
H6A C6 H6B 109.5 . . ?
N2 C6 H6C 109.5 . . ?
H6A C6 H6C 109.5 . . ?
H6B C6 H6C 109.5 . . ?
N1 C7 H7A 109.5 . . ?
N1 C7 H7B 109.5 . . ?
H7A C7 H7B 109.5 . . ?
N1 C7 H7C 109.5 . . ?
H7A C7 H7C 109.5 . . ?
H7B C7 H7C 109.5 . . ?
C9 C8 C13 120.27(14) . . ?
C9 C8 S1 119.17(12) . . ?
C13 C8 S1 120.56(12) . . ?
C10 C9 C8 119.73(15) . . ?
C10 C9 H9A 120.1 . . ?
C8 C9 H9A 120.1 . . ?
C9 C10 C11 120.92(15) . . ?
C9 C10 H10A 119.5 . . ?
C11 C10 H10A 119.5 . . ?
C10 C11 C12 118.47(14) . . ?
C10 C11 C14 120.70(15) . . ?
C12 C11 C14 120.84(15) . . ?
C13 C12 C11 121.31(14) . . ?
C13 C12 H12A 119.3 . . ?
C11 C12 H12A 119.3 . . ?
C12 C13 C8 119.31(14) . . ?
C12 C13 H13A 120.3 . . ?
C8 C13 H13A 120.3 . . ?
C11 C14 H14A 109.5 . . ?
C11 C14 H14B 109.5 . . ?
H14A C14 H14B 109.5 . . ?
C11 C14 H14C 109.5 . . ?
H14A C14 H14C 109.5 . . ?
H14B C14 H14C 109.5 . . ?

loop_
_geom_bond_atom_site_label_1
_geom_bond_atom_site_label_2
_geom_bond_distance
_geom_bond_site_symmetry_2
_geom_bond_publ_flag
O1 S1 1.4478(12) . ?
O2 S1 1.4405(11) . ?
N1 C2 1.347(2) . ?
N1 C5 1.378(2) . ?
N1 C7 1.460(2) . ?
N2 C2 1.348(2) . ?
N2 C4 1.382(2) . ?
N2 C6 1.461(2) . ?
N3 B1 1.553(2) . ?
N3 S1 1.5844(14) . ?
N3 H3N 0.81(2) . ?
B1 C2 1.612(2) . ?
B1 H1BB 1.12(2) . ?
B1 H1BA 1.11(2) . ?
S1 C8 1.7668(15) . ?
C4 C5 1.343(3) . ?
C4 H4A 0.9500 . ?
C5 H5A 0.9500 . ?
C6 H6A 0.9800 . ?
C6 H6B 0.9800 . ?
C6 H6C 0.9800 . ?
C7 H7A 0.9800 . ?
C7 H7B 0.9800 . ?
C7 H7C 0.9800 . ?
C8 C9 1.390(2) . ?
C8 C13 1.389(2) . ?
C9 C10 1.386(2) . ?
C9 H9A 0.9500 . ?
C10 C11 1.391(2) . ?
C10 H10A 0.9500 . ?
C11 C12 1.393(2) . ?
C11 C14 1.503(2) . ?
C12 C13 1.387(2) . ?
C12 H12A 0.9500 . ?
C13 H13A 0.9500 . ?
C14 H14A 0.9800 . ?
C14 H14B 0.9800 . ?
C14 H14C 0.9800 . ?

loop_
_geom_torsion_atom_site_label_1
_geom_torsion_atom_site_label_2
_geom_torsion_atom_site_label_3
_geom_torsion_atom_site_label_4
_geom_torsion
_geom_torsion_site_symmetry_1
_geom_torsion_site_symmetry_2
_geom_torsion_site_symmetry_3
_geom_torsion_site_symmetry_4
_geom_torsion_publ_flag
S1 N3 B1 C2 74.43(17) . . . . ?
B1 N3 S1 O2 -46.47(14) . . . . ?
B1 N3 S1 O1 -176.22(12) . . . . ?
B1 N3 S1 C8 68.80(14) . . . . ?
C5 N1 C2 N2 0.03(17) . . . . ?
C7 N1 C2 N2 -178.40(13) . . . . ?
C5 N1 C2 B1 178.29(14) . . . . ?
C7 N1 C2 B1 -0.1(2) . . . . ?
C4 N2 C2 N1 -0.04(17) . . . . ?
C6 N2 C2 N1 -179.96(14) . . . . ?
C4 N2 C2 B1 -178.25(15) . . . . ?
C6 N2 C2 B1 1.8(2) . . . . ?
N3 B1 C2 N1 51.3(2) . . . . ?
N3 B1 C2 N2 -130.88(16) . . . . ?
C2 N2 C4 C5 0.04(18) . . . . ?
C6 N2 C4 C5 179.96(14) . . . . ?
N2 C4 C5 N1 -0.02(17) . . . . ?
C2 N1 C5 C4 0.00(18) . . . . ?
C7 N1 C5 C4 178.45(14) . . . . ?
O2 S1 C8 C9 -149.42(12) . . . . ?
O1 S1 C8 C9 -22.93(14) . . . . ?
N3 S1 C8 C9 93.22(13) . . . . ?
O2 S1 C8 C13 30.98(14) . . . . ?
O1 S1 C8 C13 157.48(12) . . . . ?
N3 S1 C8 C13 -86.37(13) . . . . ?
C13 C8 C9 C10 0.3(2) . . . . ?
S1 C8 C9 C10 -179.25(12) . . . . ?
C8 C9 C10 C11 0.6(2) . . . . ?
C9 C10 C11 C12 -1.1(2) . . . . ?
C9 C10 C11 C14 178.91(15) . . . . ?
C10 C11 C12 C13 0.7(2) . . . . ?
C14 C11 C12 C13 -179.27(14) . . . . ?
C11 C12 C13 C8 0.2(2) . . . . ?
C9 C8 C13 C12 -0.7(2) . . . . ?
S1 C8 C13 C12 178.88(11) . . . . ?
